data_7042419
loop_
_publ_author_name
'Han, Yongqiang'
'Yan, Pengfei'
'Sun, Jingwen'
'An, Guanghui'
'Yao, Xu'
'Li, Yuxin'
'Li, Guangming'

_publ_section_title
;
 Luminescence and white-light emitting luminescent sensor of
 tetrafluoroterephthalate-lanthanide metal-organic frameworks.
;
_journal_issue 14
_journal_name_full 'Dalton transactions (Cambridge, England : 2003)'
_journal_page_first 4642
_journal_page_last 4653
_journal_paper_doi 10.1039/c7dt00215g
_journal_volume 46
_journal_year 2017
_chemical_formula_moiety 'C12 H4 Ce F6 O8'
_chemical_formula_sum 'C12 H4 Ce F6 O8'
_chemical_formula_weight 530.27
_space_group_crystal_system monoclinic
_space_group_IT_number 12
_space_group_name_Hall '-C 2y'
_space_group_name_H-M_alt 'C 1 2/m 1'
_symmetry_space_group_name_Hall '-C 2y'
_symmetry_space_group_name_H-M 'C 1 2/m 1'
_atom_sites_solution_hydrogens difmap
_atom_sites_solution_primary direct
_audit_creation_date 2017-03-07
_audit_creation_method
;
Olex2 1.2
(compiled 2017.03.02 svn.r3394 for OlexSys, GUI svn.r5324)
;
_audit_update_record
;
2017-03-08 deposited with the CCDC.
2017-03-09 downloaded from the CCDC.
;
_cell_angle_alpha 90
_cell_angle_beta 126.176(5)
_cell_angle_gamma 90
_cell_formula_units_Z 4
_cell_length_a 14.140(5)
_cell_length_b 11.358(5)
_cell_length_c 11.783(5)
_cell_measurement_reflns_used 2646
_cell_measurement_temperature 293(2)
_cell_measurement_theta_max 29.6057
_cell_measurement_theta_min 3.5804
_cell_volume 1527.5(11)
_computing_data_collection
'CrysAlisPro, Agilent Technologies,Version 1.171.35.21 (release 20-01-2012 CrysAlis171 .NET)(compiled Jan 23 2012,18:06:46)'
_computing_molecular_graphics 'Olex2 (Dolomanov et al., 2009)'
_computing_publication_material '(K. Brandenburg, Diamond 3.1, 2009)'
_computing_structure_refinement 'ShelXL (Sheldrick, 2015)'
_computing_structure_solution 'SHELXS-2016/6 (Sheldrick, 2015)'
_diffrn_ambient_temperature 293(2)
_diffrn_measured_fraction_theta_full 0.962
_diffrn_measured_fraction_theta_max 0.962
_diffrn_measurement_device_type 'multiwire proportional'
_diffrn_measurement_method 'phi and omega scans'
_diffrn_radiation_monochromator graphite
_diffrn_radiation_type MoK\a
_diffrn_radiation_wavelength 0.71069
_diffrn_reflns_av_R_equivalents 0.0142
_diffrn_reflns_av_unetI/netI 0.0184
_diffrn_reflns_Laue_measured_fraction_full 0.962
_diffrn_reflns_Laue_measured_fraction_max 0.962
_diffrn_reflns_limit_h_max 9
_diffrn_reflns_limit_h_min -16
_diffrn_reflns_limit_k_max 13
_diffrn_reflns_limit_k_min -13
_diffrn_reflns_limit_l_max 13
_diffrn_reflns_limit_l_min -13
_diffrn_reflns_number 3035
_diffrn_reflns_point_group_measured_fraction_full 0.962
_diffrn_reflns_point_group_measured_fraction_max 0.962
_diffrn_reflns_theta_full 24.999
_diffrn_reflns_theta_max 24.999
_diffrn_reflns_theta_min 3.587
_exptl_absorpt_coefficient_mu 3.092
_exptl_absorpt_correction_T_max 0.610
_exptl_absorpt_correction_T_min 0.463
_exptl_absorpt_correction_type multi-scan
_exptl_absorpt_process_details
;
CrysAlisPro, Agilent Technologies,
Version 1.171.35.21 (release 20-01-2012 CrysAlis171 .NET)
(compiled Jan 23 2012,18:06:46)
Empirical absorption correction using spherical harmonics,
 implemented in SCALE3 ABSPACK scaling algorithm.
;
_exptl_crystal_colour colorless
_exptl_crystal_density_diffrn 2.306
_exptl_crystal_description block
_exptl_crystal_F_000 1008
_exptl_crystal_size_max 0.27
_exptl_crystal_size_mid 0.21
_exptl_crystal_size_min 0.16
_refine_diff_density_max 1.267
_refine_diff_density_min -0.989
_refine_diff_density_rms 0.096
_refine_ls_extinction_method none
_refine_ls_goodness_of_fit_ref 1.096
_refine_ls_hydrogen_treatment constr
_refine_ls_matrix_type full
_refine_ls_number_parameters 135
_refine_ls_number_reflns 1374
_refine_ls_number_restraints 0
_refine_ls_restrained_S_all 1.096
_refine_ls_R_factor_all 0.0209
_refine_ls_R_factor_gt 0.0201
_refine_ls_shift/su_max 0.001
_refine_ls_shift/su_mean 0.000
_refine_ls_structure_factor_coef Fsqd
_refine_ls_weighting_details 'w=1/[\s^2^(Fo^2^)+(0.0303P)^2^+4.0347P] where P=(Fo^2^+2Fc^2^)/3'
_refine_ls_weighting_scheme calc
_refine_ls_wR_factor_gt 0.0518
_refine_ls_wR_factor_ref 0.0521
_reflns_Friedel_coverage 0.000
_reflns_number_gt 1334
_reflns_number_total 1428
_reflns_threshold_expression 'I > 2\s(I)'
_cod_data_source_file c7dt00215g2.cif
_cod_data_source_block 3-ce_sq
_cod_depositor_comments 'Adding full bibliography for 7042409--7042422.cif.'
_cod_database_code 7042419
_shelx_shelxl_version_number 2016/6
_shelx_space_group_comment
;
The symmetry employed for this shelxl refinement is uniquely defined
by the following loop, which should always be used as a source of
symmetry information in preference to the above space-group names.
They are only intended as comments.
;
_olex2_refinement_description
;
1. Fixed Uiso
 At 1.5 times of:
  All O(H,H) groups
2.a Rotating group:
 O3(H3A,H3B)
;
_olex2_submission_special_instructions 'No special instructions were received'

loop_
_space_group_symop_operation_xyz
'x, y, z'
'-x, y, -z'
'x+1/2, y+1/2, z'
'-x+1/2, y+1/2, -z'
'-x, -y, -z'
'x, -y, z'
'-x+1/2, -y+1/2, -z'
'x+1/2, -y+1/2, z'

loop_
_atom_site_label
_atom_site_type_symbol
_atom_site_fract_x
_atom_site_fract_y
_atom_site_fract_z
_atom_site_U_iso_or_equiv
_atom_site_adp_type
_atom_site_occupancy
_atom_site_site_symmetry_order
_atom_site_calc_flag
_atom_site_refinement_flags_posn
_atom_site_refinement_flags_adp
_atom_site_refinement_flags_occupancy
Ce1 Ce 0.66423(2) 0.500000 0.53608(2) 0.01325(10) Uani 1 2 d S T P
F1 F 0.3682(3) 0.7057(2) 0.0968(2) 0.0541(7) Uani 1 1 d . . .
F2 F 0.3572(3) 0.7090(2) -0.1328(3) 0.0544(7) Uani 1 1 d . . .
O1 O 0.5900(2) 0.3034(2) 0.5266(3) 0.0382(6) Uani 1 1 d . . .
O2 O 0.3387(3) 0.5966(2) -0.3384(3) 0.0400(7) Uani 1 1 d . . .
O3 O 0.8399(2) 0.6365(3) 0.6583(3) 0.0416(7) Uani 1 1 d . . .
H3A H 0.845125 0.671004 0.596637 0.062 Uiso 1 1 d GR . .
H3B H 0.903756 0.597123 0.715416 0.062 Uiso 1 1 d GR . .
O5 O 0.4523(3) 0.500000 0.3456(3) 0.0269(7) Uani 1 2 d S T P
O8 O 0.2609(3) 0.500000 0.2013(4) 0.0466(11) Uani 1 2 d S T P
C1 C 0.500000 0.2562(4) 0.500000 0.0266(10) Uani 1 2 d S T P
C2 C 0.3587(4) 0.500000 0.2241(5) 0.0249(10) Uani 1 2 d S T P
C3 C 0.3635(4) 0.500000 0.0991(4) 0.0235(10) Uani 1 2 d S T P
C4 C 0.3634(3) 0.6030(3) 0.0383(3) 0.0289(7) Uani 1 1 d . . .
C5 C 0.3580(3) 0.6038(3) -0.0825(3) 0.0274(7) Uani 1 1 d . . .
C6 C 0.3530(4) 0.500000 -0.1491(4) 0.0229(10) Uani 1 2 d S T P
C8 C 0.500000 0.1228(4) 0.500000 0.0241(10) Uani 1 2 d S T P
C9 C 0.5511(3) 0.0603(3) 0.6229(3) 0.0247(7) Uani 1 1 d . . .
F3 F 0.60047(19) 0.11823(18) 0.7449(2) 0.0402(5) Uani 1 1 d . . .
C11 C 0.3417(4) 0.500000 -0.2848(5) 0.0239(10) Uani 1 2 d S T P

loop_
_atom_site_aniso_label
_atom_site_aniso_U_11
_atom_site_aniso_U_22
_atom_site_aniso_U_33
_atom_site_aniso_U_23
_atom_site_aniso_U_13
_atom_site_aniso_U_12
Ce1 0.01810(15) 0.01206(14) 0.01330(14) 0.000 0.01132(11) 0.000
F1 0.099(2) 0.0356(12) 0.0425(13) -0.0053(10) 0.0497(14) 0.0070(13)
F2 0.109(2) 0.0294(12) 0.0431(13) 0.0042(10) 0.0550(15) 0.0002(13)
O1 0.0332(13) 0.0140(11) 0.0680(18) 0.0030(11) 0.0301(13) -0.0029(10)
O2 0.0716(19) 0.0355(14) 0.0300(13) 0.0098(11) 0.0394(14) 0.0162(13)
O3 0.0322(13) 0.0482(16) 0.0454(15) -0.0155(13) 0.0235(12) -0.0134(12)
O5 0.0248(16) 0.0413(19) 0.0144(14) 0.000 0.0115(13) 0.000
O8 0.0226(18) 0.101(3) 0.0197(17) 0.000 0.0146(15) 0.000
C1 0.028(2) 0.014(2) 0.038(3) 0.000 0.019(2) 0.000
C2 0.025(2) 0.037(3) 0.015(2) 0.000 0.0122(19) 0.000
C3 0.021(2) 0.039(3) 0.013(2) 0.000 0.0114(18) 0.000
C4 0.0366(18) 0.0314(18) 0.0204(16) -0.0030(14) 0.0177(14) 0.0041(15)
C5 0.0345(18) 0.0302(18) 0.0221(16) 0.0045(14) 0.0192(15) 0.0008(15)
C6 0.024(2) 0.033(3) 0.014(2) 0.000 0.0126(18) 0.000
C8 0.024(2) 0.011(2) 0.041(3) 0.000 0.022(2) 0.000
C9 0.0269(16) 0.0186(15) 0.0323(18) -0.0047(14) 0.0196(14) -0.0035(13)
F3 0.0488(13) 0.0277(11) 0.0380(11) -0.0110(9) 0.0223(10) -0.0031(10)
C11 0.024(2) 0.038(3) 0.016(2) 0.000 0.0151(19) 0.000

loop_
_atom_type_symbol
_atom_type_description
_atom_type_scat_dispersion_real
_atom_type_scat_dispersion_imag
_atom_type_scat_source
C C 0.0033 0.0016 'International Tables Vol C Tables 4.2.6.8 and 6.1.1.4'
H H 0.0000 0.0000 'International Tables Vol C Tables 4.2.6.8 and 6.1.1.4'
Ce Ce -0.2486 2.6331 'International Tables Vol C Tables 4.2.6.8 and 6.1.1.4'
F F 0.0171 0.0103 'International Tables Vol C Tables 4.2.6.8 and 6.1.1.4'
O O 0.0106 0.0060 'International Tables Vol C Tables 4.2.6.8 and 6.1.1.4'

loop_
_geom_angle_atom_site_label_1
_geom_angle_atom_site_label_2
_geom_angle_atom_site_label_3
_geom_angle
_geom_angle_site_symmetry_1
_geom_angle_site_symmetry_3
O1 Ce1 O1 132.23(12) . 6_565
O1 Ce1 O2 77.91(10) . 5_665
O1 Ce1 O2 125.21(9) 6_565 5_665
O1 Ce1 O2 125.21(9) . 2_655
O1 Ce1 O2 77.91(10) 6_565 2_655
O1 Ce1 O3 73.60(9) . 6_565
O1 Ce1 O3 146.73(9) 6_565 6_565
O1 Ce1 O3 146.73(9) . .
O1 Ce1 O3 73.60(9) 6_565 .
O1 Ce1 O5 69.41(7) 6_565 5_666
O1 Ce1 O5 72.51(7) . .
O1 Ce1 O5 69.41(7) . 5_666
O1 Ce1 O5 72.51(7) 6_565 .
O1 Ce1 O8 85.23(8) . 5_666
O1 Ce1 O8 85.23(8) 6_565 5_666
O1 Ce1 C2 76.26(8) . 5_666
O1 Ce1 C2 76.26(8) 6_565 5_666
O1 Ce1 C11 101.55(8) . 5_665
O1 Ce1 C11 101.55(8) 6_565 5_665
O2 Ce1 O2 50.91(12) 5_665 2_655
O2 Ce1 O5 141.33(8) 2_655 5_666
O2 Ce1 O5 141.33(8) 5_665 5_666
O2 Ce1 O8 149.02(7) 5_665 5_666
O2 Ce1 O8 149.02(7) 2_655 5_666
O2 Ce1 C2 153.94(6) 2_655 5_666
O2 Ce1 C2 153.94(7) 5_665 5_666
O2 Ce1 C11 25.46(6) 5_665 5_665
O2 Ce1 C11 25.46(6) 2_655 5_665
O3 Ce1 O2 105.29(10) . 5_665
O3 Ce1 O2 74.81(9) . 2_655
O3 Ce1 O2 74.81(9) 6_565 5_665
O3 Ce1 O2 105.29(10) 6_565 2_655
O3 Ce1 O3 75.41(14) 6_565 .
O3 Ce1 O5 113.36(8) 6_565 5_666
O3 Ce1 O5 113.36(8) . 5_666
O3 Ce1 O8 75.58(9) . 5_666
O3 Ce1 O8 75.58(9) 6_565 5_666
O3 Ce1 C2 94.51(10) . 5_666
O3 Ce1 C2 94.51(9) 6_565 5_666
O3 Ce1 C11 90.46(10) 6_565 5_665
O3 Ce1 C11 90.45(10) . 5_665
O5 Ce1 O2 79.22(10) . 5_665
O5 Ce1 O2 79.22(10) . 2_655
O5 Ce1 O3 140.73(7) . 6_565
O5 Ce1 O3 140.73(7) . .
O5 Ce1 O5 71.80(12) . 5_666
O5 Ce1 O8 120.22(11) . 5_666
O5 Ce1 C2 96.18(12) . 5_666
O5 Ce1 C2 24.38(11) 5_666 5_666
O5 Ce1 C11 77.54(12) . 5_665
O5 Ce1 C11 149.35(11) 5_666 5_665
O8 Ce1 O5 48.42(10) 5_666 5_666
O8 Ce1 C2 24.05(12) 5_666 5_666
O8 Ce1 C11 162.23(12) 5_666 5_665
C11 Ce1 C2 173.72(12) 5_665 5_666
C1 O1 Ce1 139.3(2) . .
C11 O2 Ce1 93.5(2) . 5_665
Ce1 O3 H3A 109.9 . .
Ce1 O3 H3B 110.4 . .
H3A O3 H3B 108.7 . .
Ce1 O5 Ce1 108.20(12) . 5_666
C2 O5 Ce1 92.0(3) . 5_666
C2 O5 Ce1 159.8(3) . .
C2 O8 Ce1 97.0(3) . 5_666
O1 C1 O1 128.6(4) 2_656 .
O1 C1 C8 115.7(2) 2_656 .
O1 C1 C8 115.7(2) . .
O5 C2 Ce1 63.6(3) . 5_666
O5 C2 C3 119.2(4) . .
O8 C2 Ce1 58.9(3) . 5_666
O8 C2 O5 122.6(5) . .
O8 C2 C3 118.2(4) . .
C3 C2 Ce1 177.1(3) . 5_666
C4 C3 C2 121.4(2) 6_565 .
C4 C3 C2 121.4(2) . .
C4 C3 C4 117.1(4) 6_565 .
F1 C4 C3 119.4(3) . .
F1 C4 C5 118.8(3) . .
C3 C4 C5 121.8(3) . .
F2 C5 C4 116.5(3) . .
F2 C5 C6 121.6(3) . .
C4 C5 C6 121.9(3) . .
C5 C6 C5 115.4(4) . 6_565
C5 C6 C11 122.3(2) 6_565 .
C5 C6 C11 122.3(2) . .
C9 C8 C1 121.1(2) 2_656 .
C9 C8 C1 121.1(2) . .
C9 C8 C9 117.7(4) . 2_656
C9 C9 C8 121.1(2) 6 .
F3 C9 C8 119.5(3) . .
F3 C9 C9 119.38(17) . 6
O2 C11 Ce1 61.0(2) 6_565 5_665
O2 C11 Ce1 61.0(2) . 5_665
O2 C11 O2 122.0(4) . 6_565
O2 C11 C6 119.0(2) 6_565 .
O2 C11 C6 119.0(2) . .
C6 C11 Ce1 176.4(3) . 5_665

loop_
_geom_bond_atom_site_label_1
_geom_bond_atom_site_label_2
_geom_bond_distance
_geom_bond_site_symmetry_2
Ce1 O1 2.442(2) .
Ce1 O1 2.442(2) 6_565
Ce1 O2 2.553(3) 5_665
Ce1 O2 2.553(3) 2_655
Ce1 O3 2.535(3) .
Ce1 O3 2.535(3) 6_565
Ce1 O5 2.465(3) .
Ce1 O5 2.715(3) 5_666
Ce1 O8 2.613(4) 5_666
Ce1 C2 3.028(5) 5_666
Ce1 C11 2.913(5) 5_665
F1 C4 1.336(4) .
F2 C5 1.331(4) .
O1 C1 1.238(3) .
O2 C11 1.254(3) .
O3 H3A 0.8660 .
O3 H3B 0.8663 .
O5 C2 1.251(5) .
O8 C2 1.243(6) .
C1 C8 1.514(6) .
C2 C3 1.514(6) .
C3 C4 1.372(4) 6_565
C3 C4 1.372(4) .
C4 C5 1.380(5) .
C5 C6 1.395(4) .
C6 C11 1.509(6) .
C8 C9 1.375(4) 2_656
C8 C9 1.375(4) .
C9 C9 1.369(7) 6
C9 F3 1.342(4) .
